data_4304874
loop_
_publ_author_name
'Daniel Rios'
'David M. Pham'
'James C. Fettinger'
'Marilyn M. Olmstead'
'Alan L. Balch'

_publ_section_title
;
Blue or Green Glowing Crystals of the Cation [Au{C(NHMe)2}2]+. Structural
Effects of Anions, Hydrogen Bonding, and Solvate Molecules on the
Luminescence of a Two-Coordinate Gold(I) Carbene Complex
;
_journal_name_full 'Inorganic Chemistry'
_journal_page_first 3442
_journal_page_last 3451
_journal_paper_doi 10.1021/ic702481v
_journal_volume 47
_journal_year 2008
_chemical_formula_moiety 'C6 H16 Au N4, (As F6), 0.5(C3 H6 O)'
_chemical_formula_sum 'C7.5 H19 As Au F6 N4 O0.5'
_chemical_formula_weight 559.16
_chemical_name_common '[Au(C(NHCH3)2)2](AsF6).0.5CO(CH3)2'
_chemical_name_systematic ?
_space_group_IT_number 136
_symmetry_cell_setting tetragonal
_symmetry_space_group_name_Hall '-P 4n 2n'
_symmetry_space_group_name_H-M 'P 42/m n m'
_atom_sites_solution_hydrogens geom
_atom_sites_solution_primary direct
_atom_sites_solution_secondary difmap
_audit_creation_method SHELXL-97
_cell_angle_alpha 90.00
_cell_angle_beta 90.00
_cell_angle_gamma 90.00
_cell_formula_units_Z 4
_cell_length_a 15.6093(8)
_cell_length_b 15.6093(8)
_cell_length_c 6.4275(5)
_cell_measurement_reflns_used 981
_cell_measurement_temperature 90(2)
_cell_measurement_theta_max 28.3
_cell_measurement_theta_min 2.61
_cell_volume 1566.06(17)
_computing_cell_refinement SMART
_computing_data_collection 'SMART 5.054 (Bruker, 2002)'
_computing_data_reduction 'SAINT 6.45A (Bruker, 2003)'
_computing_molecular_graphics 'SHELXTL 5.1, XP (Sheldrick, 1994)'
_computing_publication_material 'SHELXS-97 (Sheldrick, 1990)'
_computing_structure_refinement 'SHELXL-97 (Sheldrick, 1997)'
_computing_structure_solution 'SHELXS-97 (Sheldrick, 1990)'
_diffrn_ambient_temperature 90(2)
_diffrn_detector_area_resol_mean 8.3
_diffrn_measured_fraction_theta_full 1.000
_diffrn_measured_fraction_theta_max 1.000
_diffrn_measurement_device_type 'Bruker SMART 1000'
_diffrn_measurement_method \w
_diffrn_radiation_monochromator graphite
_diffrn_radiation_source 'fine-focus sealed tube'
_diffrn_radiation_type MoK\a
_diffrn_radiation_wavelength 0.71073
_diffrn_reflns_av_R_equivalents 0.0404
_diffrn_reflns_av_sigmaI/netI 0.0140
_diffrn_reflns_limit_h_max 14
_diffrn_reflns_limit_h_min 0
_diffrn_reflns_limit_k_max 20
_diffrn_reflns_limit_k_min 0
_diffrn_reflns_limit_l_max 8
_diffrn_reflns_limit_l_min 0
_diffrn_reflns_number 18143
_diffrn_reflns_theta_full 28.29
_diffrn_reflns_theta_max 28.29
_diffrn_reflns_theta_min 1.85
_exptl_absorpt_coefficient_mu 11.550
_exptl_absorpt_correction_T_max 0.360
_exptl_absorpt_correction_T_min 0.083
_exptl_absorpt_correction_type multi-scan
_exptl_absorpt_process_details 'SADABS 2.10 (Sheldrick, 2003)'
_exptl_crystal_colour colorless
_exptl_crystal_density_diffrn 2.372
_exptl_crystal_density_method 'not measured'
_exptl_crystal_description needle
_exptl_crystal_F_000 1048
_exptl_crystal_size_max 0.38
_exptl_crystal_size_mid 0.15
_exptl_crystal_size_min 0.09
_refine_diff_density_max 0.459
_refine_diff_density_min -1.021
_refine_diff_density_rms 0.215
_refine_ls_extinction_method none
_refine_ls_goodness_of_fit_ref 1.313
_refine_ls_hydrogen_treatment constr
_refine_ls_matrix_type full
_refine_ls_number_parameters 73
_refine_ls_number_reflns 1113
_refine_ls_number_restraints 0
_refine_ls_restrained_S_all 1.313
_refine_ls_R_factor_all 0.0218
_refine_ls_R_factor_gt 0.0168
_refine_ls_shift/su_max 0.000
_refine_ls_shift/su_mean 0.000
_refine_ls_structure_factor_coef Fsqd
_refine_ls_weighting_details 'calc w=1/[\s^2^(Fo^2^)+(0.0198P)^2^+1.3644P] where P=(Fo^2^+2Fc^2^)/3'
_refine_ls_weighting_scheme calc
_refine_ls_wR_factor_gt 0.0449
_refine_ls_wR_factor_ref 0.0483
_reflns_number_gt 981
_reflns_number_total 1113
_reflns_threshold_expression I>2\s(I)
_cod_data_source_file ic702481v-file003.cif
_cod_data_source_block dp74
_cod_depositor_comments
;
 Changing the _chemical_formula_sum data item value from
 'C7.5 H19 A2 As F6 N4 O0.5' to 'C7.5 H19 As Au F6 N4 O0.5'.

 Antanas Vaitkus,
 2017-01-09
;
_cod_original_formula_sum 'C7.5 H19 As A2 F6 N4 O0.5'
_cod_database_code 4304874

loop_
_symmetry_equiv_pos_as_xyz
'x, y, z'
'-x, -y, z'
'-y+1/2, x+1/2, z+1/2'
'y+1/2, -x+1/2, z+1/2'
'-x+1/2, y+1/2, -z+1/2'
'x+1/2, -y+1/2, -z+1/2'
'y, x, -z'
'-y, -x, -z'
'-x, -y, -z'
'x, y, -z'
'y-1/2, -x-1/2, -z-1/2'
'-y-1/2, x-1/2, -z-1/2'
'x-1/2, -y-1/2, z-1/2'
'-x-1/2, y-1/2, z-1/2'
'-y, -x, z'
'y, x, z'

loop_
_atom_site_label
_atom_site_type_symbol
_atom_site_fract_x
_atom_site_fract_y
_atom_site_fract_z
_atom_site_U_iso_or_equiv
_atom_site_adp_type
_atom_site_occupancy
_atom_site_symmetry_multiplicity
_atom_site_calc_flag
_atom_site_refinement_flags
_atom_site_disorder_assembly
_atom_site_disorder_group
Au1 Au 0.5000 0.0000 0.5000 0.01298(8) Uani 1 4 d S . .
N1 N 0.51260(19) 0.1875(2) 0.5000 0.0190(6) Uani 1 2 d S . .
H1 H 0.5673 0.1739 0.5000 0.023 Uiso 1 2 calc SR . .
N2 N 0.37451(19) 0.14474(19) 0.5000 0.0167(6) Uani 1 2 d S . .
H2 H 0.3622 0.1998 0.5000 0.020 Uiso 1 2 calc SR . .
C1 C 0.4909(2) 0.2788(3) 0.5000 0.0239(8) Uani 1 2 d S . .
H1A H 0.5421 0.3128 0.5000 0.029 Uiso 1 2 d SR . .
H1B H 0.4573 0.2921 0.6209 0.029 Uiso 1 1 d R . .
C2 C 0.3028(2) 0.0848(2) 0.5000 0.0211(7) Uani 1 2 d S . .
H2A H 0.3200 0.0257 0.5000 0.025 Uiso 1 2 d SR . .
H2B H 0.2682 0.0954 0.3794 0.025 Uiso 1 1 d R . .
C3 C 0.4561(2) 0.1232(2) 0.5000 0.0158(6) Uani 1 2 d S . .
As1 As 0.28302(2) 0.28302(2) 0.0000 0.01278(11) Uani 1 4 d S . .
F1 F 0.28317(15) 0.28317(15) 0.2672(3) 0.0358(6) Uani 1 2 d S . .
F2 F 0.20421(13) 0.36064(13) 0.0000 0.0226(5) Uani 1 2 d S . .
F3 F 0.36030(14) 0.36030(14) 0.0000 0.0406(10) Uani 1 4 d S . .
F4 F 0.20549(15) 0.20549(15) 0.0000 0.0425(10) Uani 1 4 d S . .
O1 O 0.0000 0.0000 0.144(3) 0.067(4) Uani 0.50 4 d SP . .
C7 C 0.0000 0.0000 0.330(3) 0.039(4) Uani 0.50 4 d SP . .
C8 C 0.0573(4) 0.0573(4) 0.447(2) 0.045(4) Uani 0.50 2 d SP . .
H8A H 0.1034 0.0351 0.5001 0.054 Uiso 0.50 2 d SPR . .
H8B H 0.0256 0.0833 0.5597 0.054 Uiso 0.25 1 d PR . .
H8C H 0.0739 0.1037 0.3556 0.054 Uiso 0.25 1 d PR . .

loop_
_atom_site_aniso_label
_atom_site_aniso_U_11
_atom_site_aniso_U_22
_atom_site_aniso_U_33
_atom_site_aniso_U_23
_atom_site_aniso_U_13
_atom_site_aniso_U_12
Au1 0.01379(11) 0.01274(11) 0.01239(12) 0.000 0.000 0.00407(6)
N1 0.0161(14) 0.0159(15) 0.0249(17) 0.000 0.000 0.0021(11)
N2 0.0154(14) 0.0131(14) 0.0214(16) 0.000 0.000 0.0031(10)
C1 0.0186(17) 0.0167(18) 0.036(2) 0.000 0.000 0.0008(14)
C2 0.0183(18) 0.0211(18) 0.0241(18) 0.000 0.000 0.0000(13)
C3 0.0187(17) 0.0170(16) 0.0116(15) 0.000 0.000 0.0033(12)
As1 0.01134(14) 0.01134(14) 0.0157(2) 0.000 0.000 0.00321(19)
F1 0.0451(10) 0.0451(10) 0.0171(11) 0.0001(8) 0.0001(8) 0.0295(15)
F2 0.0214(11) 0.0222(11) 0.0243(11) 0.000 0.000 0.0125(8)
F3 0.0217(11) 0.0217(11) 0.078(3) 0.000 0.000 -0.0084(13)
F4 0.0224(11) 0.0224(11) 0.083(3) 0.000 0.000 -0.0077(13)
O1 0.056(5) 0.056(5) 0.089(11) 0.000 0.000 0.004(5)
C7 0.024(4) 0.024(4) 0.069(12) 0.000 0.000 0.007(4)
C8 0.028(2) 0.028(2) 0.079(14) 0.001(3) 0.001(3) 0.002(3)

loop_
_atom_type_symbol
_atom_type_description
_atom_type_scat_dispersion_real
_atom_type_scat_dispersion_imag
_atom_type_scat_source
C C 0.0033 0.0016 'International Tables Vol C Tables 4.2.6.8 and 6.1.1.4'
H H 0.0000 0.0000 'International Tables Vol C Tables 4.2.6.8 and 6.1.1.4'
N N 0.0061 0.0033 'International Tables Vol C Tables 4.2.6.8 and 6.1.1.4'
O O 0.0106 0.0060 'International Tables Vol C Tables 4.2.6.8 and 6.1.1.4'
F F 0.0171 0.0103 'International Tables Vol C Tables 4.2.6.8 and 6.1.1.4'
As As 0.0499 2.0058 'International Tables Vol C Tables 4.2.6.8 and 6.1.1.4'
Au Au -2.0133 8.8022 'International Tables Vol C Tables 4.2.6.8 and 6.1.1.4'

loop_
_geom_angle_atom_site_label_1
_geom_angle_atom_site_label_2
_geom_angle_atom_site_label_3
_geom_angle
_geom_angle_site_symmetry_1
_geom_angle_site_symmetry_3
_geom_angle_publ_flag
C3 Au1 C3 180.0 . 9_656 ?
C3 Au1 Au1 90.0 . 3_544 ?
Au1 Au1 Au1 180.0 3_544 3_545 ?
C3 N1 C1 125.3(3) . . ?
C3 N1 H1 117.3 . . ?
C1 N1 H1 117.3 . . ?
C3 N2 C2 125.3(3) . . ?
C3 N2 H2 117.3 . . ?
C2 N2 H2 117.3 . . ?
N1 C1 H1A 110.1 . . ?
N1 C1 H1B 109.6 . . ?
H1A C1 H1B 109.6 . . ?
N2 C2 H2A 113.7 . . ?
N2 C2 H2B 108.8 . . ?
H2A C2 H2B 108.9 . . ?
N2 C3 N1 116.6(3) . . ?
N2 C3 Au1 124.3(3) . . ?
N1 C3 Au1 119.1(3) . . ?
F3 As1 F4 180.00(10) . . ?
F3 As1 F1 89.89(12) . . ?
F4 As1 F1 90.11(12) . . ?
F1 As1 F1 179.8(3) 10 . ?
F3 As1 F2 90.44(7) . . ?
F4 As1 F2 89.56(7) . . ?
F1 As1 F2 90.00(8) . . ?
F2 As1 F2 179.12(15) 7 . ?
O1 C7 C8 120.7(9) . . ?
O1 C7 C8 120.7(9) . 2 ?
C8 C7 C8 118.6(17) . 2 ?
C7 C8 H8A 117.5 . . ?
C7 C8 H8B 109.1 . . ?
H8A C8 H8B 107.4 . . ?
C7 C8 H8C 107.9 . . ?
H8A C8 H8C 108.2 . . ?
H8B C8 H8C 106.1 . . ?

loop_
_geom_bond_atom_site_label_1
_geom_bond_atom_site_label_2
_geom_bond_distance
_geom_bond_site_symmetry_2
_geom_bond_publ_flag
Au1 C3 2.042(3) . ?
Au1 Au1 3.2138(3) 3_544 ?
N1 C3 1.335(5) . ?
N1 C1 1.466(5) . ?
N1 H1 0.8800 . ?
N2 C3 1.318(4) . ?
N2 C2 1.459(4) . ?
N2 H2 0.8800 . ?
C1 H1A 0.9599 . ?
C1 H1B 0.9600 . ?
C2 H2A 0.9599 . ?
C2 H2B 0.9601 . ?
As1 F3 1.706(3) . ?
As1 F4 1.711(3) . ?
As1 F1 1.717(2) . ?
As1 F2 1.7266(19) . ?
O1 C7 1.20(3) . ?
C7 C8 1.470(14) . ?
C8 H8A 0.8677 . ?
C8 H8B 0.9654 . ?
C8 H8C 0.9696 . ?

loop_
_geom_hbond_atom_site_label_D
_geom_hbond_atom_site_label_H
_geom_hbond_atom_site_label_A
_geom_hbond_distance_DH
_geom_hbond_distance_HA
_geom_hbond_distance_DA
_geom_hbond_angle_DHA
_geom_hbond_site_symmetry_A
N1 H1 F2 0.88 2.20 3.084(4) 180 13_666
N2 H2 F1 0.88 2.34 2.990(3) 131 .
